data_7151958
loop_
_publ_author_name
'Tr\'avn\'i\<cek, Zden\<ek'
'Novotn\'a, Radka'
'Marek, Jarom\'ir'
'Popa, Igor'
'Sipl, Michal'

_publ_section_title
;
 Transformations of the natural cytokinin N6-isopentenyladenine in
 aqueous acidic media: structural aspects.
;
_journal_issue 16
_journal_name_full 'Organic &amp; biomolecular chemistry'
_journal_page_first 5703
_journal_page_last 5713
_journal_paper_doi 10.1039/c1ob05649b
_journal_volume 9
_journal_year 2011
_chemical_formula_moiety 'C9 H17 N5, Cl4 Cu '
_chemical_formula_sum 'C9 H17 Cl4 Cu N5'
_chemical_formula_weight 400.62
_chemical_name_systematic
;
?
;
_space_group_IT_number 2
_symmetry_cell_setting triclinic
_symmetry_space_group_name_Hall '-P 1'
_symmetry_space_group_name_H-M 'P -1'
_atom_sites_solution_hydrogens geom
_atom_sites_solution_primary direct
_atom_sites_solution_secondary difmap
_audit_creation_method SHELXL-97
_cell_angle_alpha 101.599(5)
_cell_angle_beta 91.479(4)
_cell_angle_gamma 91.095(5)
_cell_formula_units_Z 2
_cell_length_a 7.6673(4)
_cell_length_b 7.8804(5)
_cell_length_c 13.4349(7)
_cell_measurement_reflns_used 3506
_cell_measurement_temperature 120(2)
_cell_measurement_theta_max 28.3765
_cell_measurement_theta_min 2.673
_cell_volume 794.67(8)
_computing_structure_refinement 'SHELXL-97 (Sheldrick, 1997)'
_computing_structure_solution 'SHELXS-97 (Sheldrick, 1990)'
_diffrn_ambient_temperature 120(2)
_diffrn_detector_area_resol_mean 8.3611
_diffrn_measured_fraction_theta_full 0.995
_diffrn_measured_fraction_theta_max 0.995
_diffrn_measurement_device_type 'Kuma KM4 + CCD'
_diffrn_measurement_method 'rotation method, \w--scan'
_diffrn_radiation_monochromator 'Enhance (Oxford Diffraction)'
_diffrn_radiation_source 'fine-focus sealed tube'
_diffrn_radiation_type MoK\a
_diffrn_radiation_wavelength 0.71073
_diffrn_reflns_av_R_equivalents 0.0448
_diffrn_reflns_av_sigmaI/netI 0.0317
_diffrn_reflns_limit_h_max 8
_diffrn_reflns_limit_h_min -9
_diffrn_reflns_limit_k_max 7
_diffrn_reflns_limit_k_min -9
_diffrn_reflns_limit_l_max 15
_diffrn_reflns_limit_l_min -15
_diffrn_reflns_number 4809
_diffrn_reflns_theta_full 25.00
_diffrn_reflns_theta_max 25.00
_diffrn_reflns_theta_min 3.70
_exptl_absorpt_coefficient_mu 2.040
_exptl_absorpt_correction_T_max 1.00000
_exptl_absorpt_correction_T_min 0.84786
_exptl_absorpt_correction_type multi-scan
_exptl_absorpt_process_details
;
CrysAlis RED, Oxford Diffraction Ltd.,
Version 1.171.31.7 (release 18-10-2006 CrysAlis171 .NET)
(compiled Oct 18 2006,16:28:17)
Empirical absorption correction using spherical harmonics,
implemented in SCALE3 ABSPACK scaling algorithm.
;
_exptl_crystal_colour green
_exptl_crystal_density_diffrn 1.674
_exptl_crystal_density_method 'not measured'
_exptl_crystal_description prism
_exptl_crystal_F_000 406
_exptl_crystal_size_max 0.50
_exptl_crystal_size_mid 0.40
_exptl_crystal_size_min 0.40
_refine_diff_density_max 0.503
_refine_diff_density_min -0.706
_refine_diff_density_rms 0.091
_refine_ls_extinction_method none
_refine_ls_goodness_of_fit_ref 1.075
_refine_ls_hydrogen_treatment mixed
_refine_ls_matrix_type full
_refine_ls_number_parameters 180
_refine_ls_number_reflns 2778
_refine_ls_number_restraints 0
_refine_ls_restrained_S_all 1.075
_refine_ls_R_factor_all 0.0366
_refine_ls_R_factor_gt 0.0352
_refine_ls_shift/su_max 0.001
_refine_ls_shift/su_mean 0.000
_refine_ls_structure_factor_coef Fsqd
_refine_ls_weighting_details 'calc w=1/[\s^2^(Fo^2^)+(0.0540P)^2^+0.7000P] where P=(Fo^2^+2Fc^2^)/3'
_refine_ls_weighting_scheme calc
_refine_ls_wR_factor_gt 0.0944
_refine_ls_wR_factor_ref 0.0955
_reflns_number_gt 2646
_reflns_number_total 2778
_reflns_threshold_expression >2sigma(I)
_cod_data_source_file c1ob05649b.txt
_cod_data_source_block Travnicek4
_cod_depositor_comments
;
The following automatic conversions were performed:
'_atom_site_symetry_multiplicity' tag replaced with
'_atom_site_symmetry_multiplicity'.

Automatic conversion script
Id: cif_correct_tags 1440 2010-10-19 06:21:57Z saulius 

The following automatic conversions were performed:

'_symmetry_cell_setting' value 'Triclinic' changed to 'triclinic'
according to /home/saulius/struct/CIF-dictionaries/cif_core.dic
dictionary named 'cif_core.dic' version 2.4.1 from 2010-06-29.

Automatic conversion script
Id: cif_fix_values 1715 2011-07-08 13:25:40Z adriana 
;
_cod_original_sg_symbol_Hall '-P 1 '
_cod_database_code 7151958

loop_
_symmetry_equiv_pos_as_xyz
'x, y, z'
'-x, -y, -z'

loop_
_atom_site_label
_atom_site_type_symbol
_atom_site_fract_x
_atom_site_fract_y
_atom_site_fract_z
_atom_site_U_iso_or_equiv
_atom_site_adp_type
_atom_site_occupancy
_atom_site_symmetry_multiplicity
_atom_site_calc_flag
_atom_site_refinement_flags
_atom_site_disorder_assembly
_atom_site_disorder_group
Cu1 Cu 0.23245(4) 1.04803(4) 0.72628(2) 0.02680(13) Uani 1 1 d . . .
Cl1 Cl 0.51565(9) 1.00297(10) 0.68452(6) 0.0407(2) Uani 1 1 d . . .
Cl2 Cl 0.26191(12) 1.33084(10) 0.78369(7) 0.0492(2) Uani 1 1 d . . .
Cl3 Cl -0.02963(9) 1.06323(9) 0.64577(7) 0.0413(2) Uani 1 1 d . . .
Cl4 Cl 0.18058(10) 0.78241(9) 0.75591(6) 0.0392(2) Uani 1 1 d . . .
C1 C 0.2537(3) 0.4449(3) 0.27690(19) 0.0258(5) Uani 1 1 d . . .
N2 N 0.2984(3) 0.3012(3) 0.21568(17) 0.0299(5) Uani 1 1 d . . .
H2 H 0.3390 0.2175 0.2436 0.036 Uiso 1 1 calc R . .
C3 C 0.2854(4) 0.2698(4) 0.1030(2) 0.0336(6) Uani 1 1 d . . .
C4 C 0.1681(5) 0.4090(5) 0.0748(2) 0.0482(8) Uani 1 1 d . . .
H4A H 0.1760 0.4076 0.0012 0.058 Uiso 1 1 calc R . .
H4B H 0.0453 0.3822 0.0884 0.058 Uiso 1 1 calc R . .
C5 C 0.2195(5) 0.5876(5) 0.1345(3) 0.0503(9) Uani 1 1 d . . .
H5A H 0.3385 0.6200 0.1169 0.060 Uiso 1 1 calc R . .
H5B H 0.1376 0.6741 0.1177 0.060 Uiso 1 1 calc R . .
N6 N 0.2143(3) 0.5848(3) 0.24236(18) 0.0341(5) Uani 1 1 d . . .
H6 H 0.1843 0.6785 0.2854 0.041 Uiso 1 1 calc R . .
C7 C 0.2481(3) 0.4515(3) 0.3856(2) 0.0275(5) Uani 1 1 d . . .
C8 C 0.2957(4) 0.5819(4) 0.4670(2) 0.0302(6) Uani 1 1 d . . .
N9 N 0.2555(3) 0.5195(3) 0.55242(18) 0.0364(6) Uani 1 1 d . . .
H9 H 0.2718 0.5769 0.6154 0.044 Uiso 1 1 calc R . .
C10 C 0.1883(4) 0.3593(4) 0.5255(2) 0.0404(7) Uani 1 1 d . . .
H10 H 0.1506 0.2891 0.5710 0.048 Uiso 1 1 calc R . .
N11 N 0.1827(3) 0.3144(3) 0.42665(19) 0.0340(5) Uani 1 1 d . . .
H11 H 0.1439 0.2138 0.3913 0.041 Uiso 1 1 calc R . .
C12 C 0.2059(5) 0.0886(5) 0.0673(3) 0.0583(10) Uani 1 1 d . . .
H12A H 0.2806 0.0041 0.0908 0.087 Uiso 1 1 calc R . .
H12B H 0.1963 0.0618 -0.0071 0.087 Uiso 1 1 calc R . .
H12C H 0.0896 0.0833 0.0953 0.087 Uiso 1 1 calc R . .
C13 C 0.4681(4) 0.2791(5) 0.0616(3) 0.0471(8) Uani 1 1 d . . .
H13A H 0.5205 0.3944 0.0877 0.071 Uiso 1 1 calc R . .
H13B H 0.4606 0.2575 -0.0128 0.071 Uiso 1 1 calc R . .
H13C H 0.5405 0.1913 0.0834 0.071 Uiso 1 1 calc R . .
N14 N 0.3721(4) 0.7378(4) 0.4727(3) 0.0494(7) Uani 1 1 d . . .
H14A H 0.398(6) 0.770(6) 0.416(3) 0.059 Uiso 1 1 d . . .
H14B H 0.399(6) 0.799(6) 0.528(3) 0.059 Uiso 1 1 d . . .

loop_
_atom_site_aniso_label
_atom_site_aniso_U_11
_atom_site_aniso_U_22
_atom_site_aniso_U_33
_atom_site_aniso_U_23
_atom_site_aniso_U_13
_atom_site_aniso_U_12
Cu1 0.0279(2) 0.01946(19) 0.0321(2) 0.00270(13) 0.00152(13) 0.00055(13)
Cl1 0.0278(4) 0.0388(4) 0.0580(5) 0.0150(3) 0.0072(3) 0.0032(3)
Cl2 0.0613(5) 0.0238(4) 0.0554(5) -0.0066(3) -0.0121(4) -0.0017(3)
Cl3 0.0291(4) 0.0260(3) 0.0653(5) 0.0022(3) -0.0079(3) 0.0008(3)
Cl4 0.0515(4) 0.0247(3) 0.0429(4) 0.0101(3) 0.0066(3) -0.0015(3)
C1 0.0254(13) 0.0229(13) 0.0281(14) 0.0032(11) 0.0016(10) 0.0004(10)
N2 0.0371(12) 0.0238(11) 0.0275(12) 0.0016(9) 0.0000(9) 0.0065(9)
C3 0.0344(15) 0.0376(16) 0.0244(14) -0.0040(11) -0.0016(11) 0.0033(12)
C4 0.0473(19) 0.069(2) 0.0287(16) 0.0096(15) -0.0027(13) 0.0194(17)
C5 0.070(2) 0.0475(19) 0.0402(18) 0.0221(15) 0.0110(16) 0.0245(17)
N6 0.0449(14) 0.0249(11) 0.0334(13) 0.0067(9) 0.0062(10) 0.0095(10)
C7 0.0315(14) 0.0231(13) 0.0279(14) 0.0051(10) 0.0030(10) -0.0008(11)
C8 0.0327(14) 0.0267(13) 0.0298(14) 0.0023(11) 0.0005(11) 0.0027(11)
N9 0.0418(14) 0.0423(14) 0.0238(12) 0.0032(10) 0.0013(10) 0.0043(11)
C10 0.0431(17) 0.0450(18) 0.0378(17) 0.0187(14) 0.0074(13) 0.0007(14)
N11 0.0374(13) 0.0246(12) 0.0401(14) 0.0072(10) 0.0036(10) -0.0042(10)
C12 0.060(2) 0.057(2) 0.045(2) -0.0177(17) 0.0042(16) -0.0108(18)
C13 0.0383(17) 0.060(2) 0.0396(17) 0.0016(15) 0.0063(13) 0.0055(15)
N14 0.070(2) 0.0291(14) 0.0448(17) -0.0011(12) -0.0067(15) -0.0126(13)

loop_
_atom_type_symbol
_atom_type_description
_atom_type_scat_dispersion_real
_atom_type_scat_dispersion_imag
_atom_type_scat_source
C C 0.0033 0.0016 'International Tables Vol C Tables 4.2.6.8 and 6.1.1.4'
H H 0.0000 0.0000 'International Tables Vol C Tables 4.2.6.8 and 6.1.1.4'
N N 0.0061 0.0033 'International Tables Vol C Tables 4.2.6.8 and 6.1.1.4'
Cl Cl 0.1484 0.1585 'International Tables Vol C Tables 4.2.6.8 and 6.1.1.4'
Cu Cu 0.3201 1.2651 'International Tables Vol C Tables 4.2.6.8 and 6.1.1.4'

loop_
_geom_angle_atom_site_label_1
_geom_angle_atom_site_label_2
_geom_angle_atom_site_label_3
_geom_angle
_geom_angle_site_symmetry_1
_geom_angle_site_symmetry_3
_geom_angle_publ_flag
Cl2 Cu1 Cl4 149.59(3) . . ?
Cl2 Cu1 Cl1 96.37(3) . . ?
Cl4 Cu1 Cl1 95.59(3) . . ?
Cl2 Cu1 Cl3 94.83(3) . . ?
Cl4 Cu1 Cl3 94.70(3) . . ?
Cl1 Cu1 Cl3 138.13(3) . . ?
N2 C1 N6 121.7(2) . . ?
N2 C1 C7 119.7(2) . . ?
N6 C1 C7 118.6(2) . . ?
C1 N2 C3 124.9(2) . . ?
C1 N2 H2 117.6 . . ?
C3 N2 H2 117.6 . . ?
N2 C3 C12 106.7(3) . . ?
N2 C3 C13 109.0(2) . . ?
C12 C3 C13 110.1(3) . . ?
N2 C3 C4 107.1(2) . . ?
C12 C3 C4 111.9(3) . . ?
C13 C3 C4 111.9(3) . . ?
C5 C4 C3 111.7(3) . . ?
C5 C4 H4A 109.3 . . ?
C3 C4 H4A 109.3 . . ?
C5 C4 H4B 109.3 . . ?
C3 C4 H4B 109.3 . . ?
H4A C4 H4B 107.9 . . ?
N6 C5 C4 108.4(3) . . ?
N6 C5 H5A 110.0 . . ?
C4 C5 H5A 110.0 . . ?
N6 C5 H5B 110.0 . . ?
C4 C5 H5B 110.0 . . ?
H5A C5 H5B 108.4 . . ?
C1 N6 C5 121.3(2) . . ?
C1 N6 H6 119.3 . . ?
C5 N6 H6 119.3 . . ?
C8 C7 N11 106.3(2) . . ?
C8 C7 C1 130.8(2) . . ?
N11 C7 C1 122.8(2) . . ?
N14 C8 N9 122.0(3) . . ?
N14 C8 C7 132.1(3) . . ?
N9 C8 C7 105.8(2) . . ?
C10 N9 C8 109.8(2) . . ?
C10 N9 H9 125.1 . . ?
C8 N9 H9 125.1 . . ?
N11 C10 N9 108.9(3) . . ?
N11 C10 H10 125.5 . . ?
N9 C10 H10 125.5 . . ?
C10 N11 C7 109.2(2) . . ?
C10 N11 H11 125.4 . . ?
C7 N11 H11 125.4 . . ?
C3 C12 H12A 109.5 . . ?
C3 C12 H12B 109.5 . . ?
H12A C12 H12B 109.5 . . ?
C3 C12 H12C 109.5 . . ?
H12A C12 H12C 109.5 . . ?
H12B C12 H12C 109.5 . . ?
C3 C13 H13A 109.5 . . ?
C3 C13 H13B 109.5 . . ?
H13A C13 H13B 109.5 . . ?
C3 C13 H13C 109.5 . . ?
H13A C13 H13C 109.5 . . ?
H13B C13 H13C 109.5 . . ?
C8 N14 H14A 118(3) . . ?
C8 N14 H14B 121(3) . . ?
H14A N14 H14B 121(4) . . ?

loop_
_geom_bond_atom_site_label_1
_geom_bond_atom_site_label_2
_geom_bond_distance
_geom_bond_site_symmetry_2
_geom_bond_publ_flag
Cu1 Cl2 2.2121(8) . ?
Cu1 Cl4 2.2382(7) . ?
Cu1 Cl1 2.2733(8) . ?
Cu1 Cl3 2.2741(8) . ?
C1 N2 1.316(3) . ?
C1 N6 1.316(3) . ?
C1 C7 1.453(4) . ?
N2 C3 1.485(4) . ?
N2 H2 0.8800 . ?
C3 C12 1.522(5) . ?
C3 C13 1.526(4) . ?
C3 C4 1.530(4) . ?
C4 C5 1.513(5) . ?
C4 H4A 0.9900 . ?
C4 H4B 0.9900 . ?
C5 N6 1.455(4) . ?
C5 H5A 0.9900 . ?
C5 H5B 0.9900 . ?
N6 H6 0.8800 . ?
C7 C8 1.378(4) . ?
C7 N11 1.398(3) . ?
C8 N14 1.338(4) . ?
C8 N9 1.376(4) . ?
N9 C10 1.331(4) . ?
N9 H9 0.8800 . ?
C10 N11 1.304(4) . ?
C10 H10 0.9500 . ?
N11 H11 0.8800 . ?
C12 H12A 0.9800 . ?
C12 H12B 0.9800 . ?
C12 H12C 0.9800 . ?
C13 H13A 0.9800 . ?
C13 H13B 0.9800 . ?
C13 H13C 0.9800 . ?
N14 H14A 0.88(5) . ?
N14 H14B 0.82(5) . ?
